data_4346858
loop_
_publ_author_name
'Binding, Samantha C.'
'Green, Jennifer C.'
'Myers, William K.'
'O'Hare, Dermot'

_publ_section_title
;
 Synthesis, Structure, and Bonding for Bis(permethylpentalene)diiron.
;
_journal_issue 24
_journal_name_full 'Inorganic chemistry'
_journal_page_first 11935
_journal_page_last 11940
_journal_paper_doi 10.1021/acs.inorgchem.5b02254
_journal_volume 54
_journal_year 2015
_chemical_formula_moiety 'C28 H36 Fe2'
_chemical_formula_sum 'C28 H36 Fe2'
_chemical_formula_weight 484.29
_chemical_melting_point ?
_chemical_name_systematic bis(hexamethylpentalenyl)diiron
_space_group_IT_number 2
_space_group_name_Hall '-P 1'
_space_group_name_H-M_alt 'P -1'
_symmetry_cell_setting triclinic
_symmetry_space_group_name_Hall '-P 1'
_symmetry_space_group_name_H-M 'P -1'
_atom_sites_solution_hydrogens difmap
_atom_sites_solution_primary other
_audit_creation_date 2015-02-27
_audit_creation_method CRYSTALS_ver_14.43
_cell_angle_alpha 64.567(9)
_cell_angle_beta 77.215(9)
_cell_angle_gamma 76.436(8)
_cell_formula_units_Z 1
_cell_length_a 7.4869(9)
_cell_length_b 8.8283(7)
_cell_length_c 9.8294(10)
_cell_measurement_reflns_used 1852
_cell_measurement_temperature 150
_cell_measurement_theta_max 75
_cell_measurement_theta_min 5
_cell_volume 564.96(11)
_computing_cell_refinement 'CrysAlis, (Oxford Diffraction, 2002)'
_computing_data_collection 'SuperNova, (Oxford Diffraction, 2010)'
_computing_data_reduction 'CrysAlis, (Oxford Diffraction, 2002)'
_computing_molecular_graphics 'CAMERON (Watkin et al., 1996)'
_computing_publication_material 'CRYSTALS (Betteridge et al., 2003)'
_computing_structure_refinement 'CRYSTALS (Betteridge et al., 2003)'
_computing_structure_solution 'Superflip (Palatinus & Chapuis, 2007)'
_diffrn_ambient_temperature 150
_diffrn_measured_fraction_theta_full 0.979
_diffrn_measured_fraction_theta_max 0.936
_diffrn_measurement_device Area
_diffrn_measurement_device_type 'Oxford Diffraction SuperNova'
_diffrn_measurement_method \w
_diffrn_radiation_monochromator graphite
_diffrn_radiation_type 'Cu K\a'
_diffrn_radiation_wavelength 1.54180
_diffrn_reflns_av_R_equivalents 0.050
_diffrn_reflns_limit_h_max 9
_diffrn_reflns_limit_h_min -8
_diffrn_reflns_limit_k_max 10
_diffrn_reflns_limit_k_min -8
_diffrn_reflns_limit_l_max 11
_diffrn_reflns_limit_l_min -12
_diffrn_reflns_number 4174
_diffrn_reflns_theta_full 67.133
_diffrn_reflns_theta_max 74.729
_diffrn_reflns_theta_min 5.030
_diffrn_standards_number 0
_exptl_absorpt_coefficient_mu 10.362
_exptl_absorpt_correction_T_max 0.81
_exptl_absorpt_correction_T_min 0.49
_exptl_absorpt_correction_type multi-scan
_exptl_absorpt_process_details 'CrysAlis, (Oxford Diffraction, 2002)'
_exptl_crystal_colour clear_intense_red
_exptl_crystal_density_diffrn 1.423
_exptl_crystal_density_method 'not measured'
_exptl_crystal_description plate
_exptl_crystal_F_000 256
_exptl_crystal_size_max 0.100
_exptl_crystal_size_mid 0.060
_exptl_crystal_size_min 0.020
_refine_diff_density_max 0.99
_refine_diff_density_min -0.65
_refine_ls_extinction_method None
_refine_ls_goodness_of_fit_ref 0.9995
_refine_ls_hydrogen_treatment constr
_refine_ls_matrix_type full
_refine_ls_number_parameters 136
_refine_ls_number_reflns 2163
_refine_ls_number_restraints 0
_refine_ls_R_factor_all 0.0633
_refine_ls_R_factor_gt 0.0581
_refine_ls_shift/su_max 0.0001683
_refine_ls_shift/su_mean 0.0000079
_refine_ls_structure_factor_coef Fsqd
_refine_ls_weighting_details
;
 Method= Modified Sheldrick 
 w=1/[\s^2^(F^2^) + ( 0.08P)^2^ + 1.60P] 
 ,where P=(max(Fo^2^,0) + 2Fc^2^)/3 
;
_refine_ls_weighting_scheme calc
_refine_ls_wR_factor_all 0.1507
_refine_ls_wR_factor_gt 0.1472
_refine_ls_wR_factor_ref 0.1507
_reflns_limit_h_max 9
_reflns_limit_h_min -8
_reflns_limit_k_max 10
_reflns_limit_k_min -9
_reflns_limit_l_max 12
_reflns_limit_l_min 0
_reflns_number_gt 1949
_reflns_number_total 2171
_reflns_threshold_expression I>2.0\s(I)
_oxford_diffrn_Wilson_B_factor 1.55
_oxford_diffrn_Wilson_scale 0.01
_oxford_refine_ls_r_factor_ref 0.0633
_oxford_refine_ls_scale 10.1(7)
_oxford_reflns_number_all 2163
_oxford_reflns_threshold_expression_ref I>-3.0\s(I)
_oxford_structure_analysis_title 'xcalibur in G:\Structures\2014\ At 17:29 on '
_cod_data_source_file ic5b02254_si_003.cif
_cod_data_source_block global
_cod_depositor_comments
;
The following automatic conversions were performed:

data item '_chemical_melting_point' value 'not measured' was changed
to '?' -- the value is undefined or not given.

data item '_atom_sites_solution_primary' value 'Other' was changed to
'other' in accordance with the
/home/saulius/struct/COD-crude-data/automatic-downloads/DataCite-retrospective/ACS/depositions/lib/dictionaries/cif_core.dic
dictionary named 'cif_core.dic' version 2.4.2 last updated on
2011-04-26.

Automatic conversion script
Id: cif_fix_values 6909 2019-04-08 15:41:33Z antanas 
;
_cod_original_sg_symbol_H-M 'P -1 '
_cod_database_code 4346858

loop_
_symmetry_equiv_pos_as_xyz
x,y,z
-x,-y,-z

loop_
_atom_site_label
_atom_site_type_symbol
_atom_site_fract_x
_atom_site_fract_y
_atom_site_fract_z
_atom_site_U_iso_or_equiv
_atom_site_occupancy
_atom_site_adp_type
_atom_site_refinement_flags_posn
C1 C 0.6955(5) 0.2299(5) 0.1387(5) 0.0203 1.0000 Uani .
C2 C 0.6928(6) 0.2945(5) 0.2524(5) 0.0230 1.0000 Uani .
C3 C 0.7079(6) 0.4730(5) 0.1762(5) 0.0218 1.0000 Uani .
C4 C 0.7693(5) 0.6529(5) -0.1327(5) 0.0197 1.0000 Uani .
C5 C 0.7882(6) 0.5845(6) -0.2455(5) 0.0219 1.0000 Uani .
C6 C 0.7556(6) 0.4112(5) -0.1714(5) 0.0218 1.0000 Uani .
C7 C 0.7349(5) 0.3650(5) -0.0082(5) 0.0194 1.0000 Uani .
C8 C 0.7430(5) 0.5128(5) 0.0156(5) 0.0189 1.0000 Uani .
C9 C 0.6931(7) 0.0495(5) 0.1662(6) 0.0282 1.0000 Uani .
C10 C 0.6825(7) 0.1907(6) 0.4186(5) 0.0293 1.0000 Uani .
C11 C 0.7153(7) 0.5874(6) 0.2510(5) 0.0275 1.0000 Uani .
C12 C 0.8004(6) 0.8262(5) -0.1600(5) 0.0269 1.0000 Uani .
C13 C 0.8438(7) 0.6758(6) -0.4133(5) 0.0303 1.0000 Uani .
C14 C 0.7715(7) 0.2915(6) -0.2467(5) 0.0290 1.0000 Uani .
Fe1 Fe 0.47449(8) 0.42374(7) 0.13036(7) 0.0181 1.0000 Uani .
H143 H 0.7440 0.3559 -0.3491 0.0429 1.0000 Uiso R
H142 H 0.8943 0.2301 -0.2498 0.0429 1.0000 Uiso R
H141 H 0.6832 0.2143 -0.1917 0.0432 1.0000 Uiso R
H133 H 0.7952 0.6305 -0.4686 0.0443 1.0000 Uiso R
H132 H 0.9761 0.6612 -0.4353 0.0439 1.0000 Uiso R
H131 H 0.7956 0.7949 -0.4447 0.0443 1.0000 Uiso R
H123 H 0.7657 0.9057 -0.2565 0.0391 1.0000 Uiso R
H122 H 0.9292 0.8237 -0.1598 0.0391 1.0000 Uiso R
H121 H 0.7263 0.8619 -0.0828 0.0389 1.0000 Uiso R
H91 H 0.6299 0.0475 0.0921 0.0410 1.0000 Uiso R
H92 H 0.8177 -0.0094 0.1580 0.0412 1.0000 Uiso R
H93 H 0.6296 -0.0069 0.2650 0.0410 1.0000 Uiso R
H101 H 0.6142 0.0993 0.4475 0.0430 1.0000 Uiso R
H102 H 0.8064 0.1427 0.4421 0.0426 1.0000 Uiso R
H103 H 0.6244 0.2580 0.4758 0.0432 1.0000 Uiso R
H111 H 0.6623 0.7019 0.1936 0.0400 1.0000 Uiso R
H112 H 0.8422 0.5847 0.2559 0.0398 1.0000 Uiso R
H113 H 0.6496 0.5506 0.3516 0.0397 1.0000 Uiso R

loop_
_atom_site_aniso_label
_atom_site_aniso_U_11
_atom_site_aniso_U_22
_atom_site_aniso_U_33
_atom_site_aniso_U_23
_atom_site_aniso_U_13
_atom_site_aniso_U_12
C1 0.0183(19) 0.0155(19) 0.027(2) -0.0087(16) -0.0039(15) -0.0010(15)
C2 0.020(2) 0.019(2) 0.029(2) -0.0073(17) -0.0069(16) -0.0019(15)
C3 0.0185(19) 0.019(2) 0.027(2) -0.0078(17) -0.0068(16) -0.0012(15)
C4 0.0154(18) 0.0157(19) 0.027(2) -0.0070(16) -0.0013(15) -0.0049(14)
C5 0.0188(19) 0.025(2) 0.0183(19) -0.0085(16) 0.0010(15) -0.0004(16)
C6 0.0176(19) 0.021(2) 0.027(2) -0.0125(17) -0.0037(16) 0.0032(15)
C7 0.0150(18) 0.0130(18) 0.030(2) -0.0080(16) -0.0070(15) -0.0005(14)
C8 0.0174(18) 0.0133(18) 0.024(2) -0.0045(15) -0.0070(15) -0.0011(14)
C9 0.030(2) 0.014(2) 0.039(3) -0.0088(18) -0.0073(19) -0.0008(17)
C10 0.038(3) 0.025(2) 0.024(2) -0.0034(18) -0.0116(18) -0.0078(19)
C11 0.032(2) 0.026(2) 0.029(2) -0.0132(19) -0.0087(18) -0.0058(18)
C12 0.031(2) 0.018(2) 0.033(2) -0.0079(17) -0.0058(18) -0.0085(17)
C13 0.031(2) 0.025(2) 0.026(2) -0.0042(18) 0.0011(18) -0.0059(18)
C14 0.034(2) 0.023(2) 0.034(2) -0.0161(19) -0.0049(19) -0.0009(18)
Fe1 0.0192(3) 0.0133(3) 0.0228(4) -0.0073(2) -0.0052(2) -0.0018(2)

loop_
_atom_type_symbol
_atom_type_scat_dispersion_real
_atom_type_scat_dispersion_imag
_atom_type_scat_Cromer_Mann_a1
_atom_type_scat_Cromer_Mann_b1
_atom_type_scat_Cromer_Mann_a2
_atom_type_scat_Cromer_Mann_b2
_atom_type_scat_Cromer_Mann_a3
_atom_type_scat_Cromer_Mann_b3
_atom_type_scat_Cromer_Mann_a4
_atom_type_scat_Cromer_Mann_b4
_atom_type_scat_Cromer_Mann_c
_atom_type_scat_source
C 0.0181 0.0091 2.3100 20.8439 1.0200 10.2075 1.5886 0.5687 0.8650 51.6512 0.2156 'International Tables Vol C 4.2.6.8 and 6.1.1.4'
H 0.0000 0.0000 0.4930 10.5109 0.3229 26.1257 0.1402 3.1424 0.0408 57.7998 0.0030 'International Tables Vol C 4.2.6.8 and 6.1.1.4'
Fe -1.1336 3.1974 11.7695 4.7611 7.3573 0.3072 3.5222 15.3535 2.3045 76.8805 1.0369 'International Tables Vol C 4.2.6.8 and 6.1.1.4'

loop_
_geom_angle_atom_site_label_1
_geom_angle_site_symmetry_1
_geom_angle_atom_site_label_2
_geom_angle_atom_site_label_3
_geom_angle_site_symmetry_3
_geom_angle
_geom_angle_publ_flag
C2 . C1 C7 . 106.8(3) yes
C2 . C1 C9 . 126.8(4) yes
C7 . C1 C9 . 125.5(4) yes
C2 . C1 Fe1 . 68.9(2) yes
C7 . C1 Fe1 . 75.5(2) yes
C9 . C1 Fe1 . 128.9(3) yes
C1 . C2 C3 . 108.6(4) yes
C1 . C2 C10 . 124.8(4) yes
C3 . C2 C10 . 126.5(4) yes
C1 . C2 Fe1 . 69.9(2) yes
C3 . C2 Fe1 . 70.3(2) yes
C10 . C2 Fe1 . 127.2(3) yes
C2 . C3 C8 . 107.0(4) yes
C2 . C3 C11 . 126.1(4) yes
C8 . C3 C11 . 126.2(4) yes
C2 . C3 Fe1 . 68.7(2) yes
C8 . C3 Fe1 . 75.7(2) yes
C11 . C3 Fe1 . 127.8(3) yes
Fe1 2_665 C4 C5 . 68.0(2) yes
Fe1 2_665 C4 C8 . 75.4(2) yes
C5 . C4 C8 . 106.7(3) yes
Fe1 2_665 C4 C12 . 128.7(3) yes
C5 . C4 C12 . 126.9(4) yes
C8 . C4 C12 . 125.7(4) yes
C4 . C5 Fe1 2_665 71.1(2) yes
C4 . C5 C6 . 109.4(4) yes
Fe1 2_665 C5 C6 . 70.5(2) yes
C4 . C5 C13 . 125.5(4) yes
Fe1 2_665 C5 C13 . 127.3(3) yes
C6 . C5 C13 . 125.0(4) yes
C5 . C6 Fe1 2_665 68.5(2) yes
C5 . C6 C7 . 107.1(4) yes
Fe1 2_665 C6 C7 . 75.8(2) yes
C5 . C6 C14 . 126.4(4) yes
Fe1 2_665 C6 C14 . 128.4(3) yes
C7 . C6 C14 . 125.8(4) yes
Fe1 2_665 C7 C6 . 64.7(2) yes
Fe1 2_665 C7 C1 . 125.0(3) yes
C6 . C7 C1 . 143.4(4) yes
Fe1 2_665 C7 C8 . 71.3(2) yes
C6 . C7 C8 . 108.1(3) yes
C1 . C7 C8 . 108.2(4) yes
Fe1 2_665 C7 Fe1 . 63.15(11) yes
C6 . C7 Fe1 . 124.5(3) yes
C1 . C7 Fe1 . 65.1(2) yes
C8 . C7 Fe1 . 71.3(2) yes
Fe1 2_665 C8 C4 . 65.1(2) yes
Fe1 2_665 C8 C3 . 124.8(3) yes
C4 . C8 C3 . 142.6(4) yes
Fe1 2_665 C8 C7 . 70.9(2) yes
C4 . C8 C7 . 108.3(4) yes
C3 . C8 C7 . 108.8(3) yes
Fe1 2_665 C8 Fe1 . 62.97(11) yes
C4 . C8 Fe1 . 124.7(3) yes
C3 . C8 Fe1 . 65.4(2) yes
C7 . C8 Fe1 . 70.8(2) yes
C1 . C9 H91 . 109.8 no
C1 . C9 H92 . 110.0 no
H91 . C9 H92 . 108.9 no
C1 . C9 H93 . 110.0 no
H91 . C9 H93 . 108.7 no
H92 . C9 H93 . 109.5 no
C2 . C10 H101 . 110.5 no
C2 . C10 H102 . 108.3 no
H101 . C10 H102 . 108.4 no
C2 . C10 H103 . 111.4 no
H101 . C10 H103 . 109.0 no
H102 . C10 H103 . 109.3 no
C3 . C11 H111 . 110.6 no
C3 . C11 H112 . 108.6 no
H111 . C11 H112 . 108.9 no
C3 . C11 H113 . 110.9 no
H111 . C11 H113 . 108.8 no
H112 . C11 H113 . 108.9 no
C4 . C12 H123 . 109.4 no
C4 . C12 H122 . 109.6 no
H123 . C12 H122 . 109.1 no
C4 . C12 H121 . 110.4 no
H123 . C12 H121 . 108.5 no
H122 . C12 H121 . 109.8 no
C5 . C13 H133 . 109.9 no
C5 . C13 H132 . 109.3 no
H133 . C13 H132 . 109.5 no
C5 . C13 H131 . 110.0 no
H133 . C13 H131 . 109.0 no
H132 . C13 H131 . 109.2 no
C6 . C14 H143 . 109.0 no
C6 . C14 H142 . 110.3 no
H143 . C14 H142 . 108.8 no
C6 . C14 H141 . 109.3 no
H143 . C14 H141 . 109.0 no
H142 . C14 H141 . 110.4 no
C7 . Fe1 C8 . 37.92(14) yes
C7 . Fe1 C7 2_665 116.85(11) yes
C8 . Fe1 C7 2_665 104.03(14) yes
C7 . Fe1 C8 2_665 104.05(15) yes
C8 . Fe1 C8 2_665 117.03(11) yes
C7 2_665 Fe1 C8 2_665 37.79(14) yes
C7 . Fe1 C4 2_665 121.08(16) yes
C8 . Fe1 C4 2_665 152.21(16) yes
C7 2_665 Fe1 C4 2_665 66.17(15) yes
C8 2_665 Fe1 C4 2_665 39.50(15) yes
C7 . Fe1 C3 . 66.00(16) yes
C8 . Fe1 C3 . 38.97(16) yes
C7 2_665 Fe1 C3 . 120.65(15) yes
C8 2_665 Fe1 C3 . 151.56(16) yes
C4 2_665 Fe1 C3 . 168.19(17) yes
C7 . Fe1 C1 . 39.34(15) yes
C8 . Fe1 C1 . 65.99(15) yes
C7 2_665 Fe1 C1 . 151.97(17) yes
C8 2_665 Fe1 C1 . 121.16(16) yes
C4 2_665 Fe1 C1 . 109.73(16) yes
C7 . Fe1 C6 2_665 152.09(16) yes
C8 . Fe1 C6 2_665 121.06(16) yes
C7 2_665 Fe1 C6 2_665 39.55(16) yes
C8 2_665 Fe1 C6 2_665 66.11(16) yes
C4 2_665 Fe1 C6 2_665 69.01(16) yes
C7 . Fe1 C2 . 66.00(16) yes
C8 . Fe1 C2 . 65.61(15) yes
C7 2_665 Fe1 C2 . 160.46(16) yes
C8 2_665 Fe1 C2 . 161.36(16) yes
C4 2_665 Fe1 C2 . 130.65(16) yes
C7 . Fe1 C5 2_665 160.88(16) yes
C8 . Fe1 C5 2_665 160.90(16) yes
C7 2_665 Fe1 C5 2_665 66.17(16) yes
C8 2_665 Fe1 C5 2_665 66.06(16) yes
C4 2_665 Fe1 C5 2_665 40.93(17) yes
C7 . Fe1 Fe1 2_665 58.59(11) yes
C8 . Fe1 Fe1 2_665 58.67(11) yes
C7 2_665 Fe1 Fe1 2_665 58.26(11) yes
C8 2_665 Fe1 Fe1 2_665 58.36(11) yes
C4 2_665 Fe1 Fe1 2_665 96.06(12) yes
C3 . Fe1 C1 . 69.12(16) yes
C3 . Fe1 C6 2_665 109.48(17) yes
C1 . Fe1 C6 2_665 167.83(17) yes
C3 . Fe1 C2 . 40.91(16) yes
C1 . Fe1 C2 . 41.20(17) yes
C6 2_665 Fe1 C2 . 130.00(17) yes
C3 . Fe1 C5 2_665 130.42(17) yes
C1 . Fe1 C5 2_665 130.28(17) yes
C6 2_665 Fe1 C5 2_665 41.00(17) yes
C2 . Fe1 C5 2_665 118.14(18) yes
C3 . Fe1 Fe1 2_665 95.74(12) yes
C1 . Fe1 Fe1 2_665 96.15(12) yes
C6 2_665 Fe1 Fe1 2_665 96.01(12) yes
C2 . Fe1 Fe1 2_665 120.92(13) yes
C5 2_665 Fe1 Fe1 2_665 120.94(13) yes

loop_
_geom_bond_atom_site_label_1
_geom_bond_atom_site_label_2
_geom_bond_site_symmetry_2
_geom_bond_distance
_geom_bond_publ_flag
C1 C2 . 1.452(6) yes
C1 C7 . 1.446(6) yes
C1 C9 . 1.501(5) yes
C1 Fe1 . 2.070(4) yes
C2 C3 . 1.445(6) yes
C2 C10 . 1.485(6) yes
C2 Fe1 . 2.056(4) yes
C3 C8 . 1.438(6) yes
C3 C11 . 1.498(6) yes
C3 Fe1 . 2.078(4) yes
C4 Fe1 2_665 2.082(4) yes
C4 C5 . 1.442(6) yes
C4 C8 . 1.460(6) yes
C4 C12 . 1.501(5) yes
C5 Fe1 2_665 2.041(4) yes
C5 C6 . 1.439(6) yes
C5 C13 . 1.502(6) yes
C6 Fe1 2_665 2.067(4) yes
C6 C7 . 1.456(6) yes
C6 C14 . 1.501(6) yes
C7 Fe1 2_665 2.217(4) yes
C7 C8 . 1.438(5) yes
C7 Fe1 . 2.209(4) yes
C8 Fe1 2_665 2.222(4) yes
C8 Fe1 . 2.215(4) yes
C9 H91 . 0.960 no
C9 H92 . 0.961 no
C9 H93 . 0.953 no
C10 H101 . 0.962 no
C10 H102 . 0.959 no
C10 H103 . 0.957 no
C11 H111 . 0.959 no
C11 H112 . 0.956 no
C11 H113 . 0.953 no
C12 H123 . 0.955 no
C12 H122 . 0.960 no
C12 H121 . 0.959 no
C13 H133 . 0.965 no
C13 H132 . 0.956 no
C13 H131 . 0.960 no
C14 H143 . 0.961 no
C14 H142 . 0.953 no
C14 H141 . 0.965 no
Fe1 Fe1 2_665 2.3175(12) yes
